data_9008073
loop_
_publ_author_name
'Hellner, E.'

_publ_section_title
;
 Uber komplex zusammengesetzte sulfidische erze. II. Zur struktur des
 freieslebenits, PbAgSbS3
;
_journal_name_full 'Zeitschrift fur Kristallographie'
_journal_page_first 284
_journal_page_last 295
_journal_paper_doi 10.1524/zkri.1957.109.1-6.284
_journal_volume 109
_journal_year 1957
_chemical_compound_source 'Hiendelaencina, Spain'
_chemical_formula_sum 'Ag Pb S3 Sb'
_chemical_name_mineral Freieslebenite
_space_group_IT_number 14
_symmetry_space_group_name_Hall '-P 2yab'
_symmetry_space_group_name_H-M 'P 1 21/a 1'
_cell_angle_alpha 90
_cell_angle_beta 92.23
_cell_angle_gamma 90
_cell_length_a 7.53
_cell_length_b 12.79
_cell_length_c 5.95
_cell_formula_units_Z 4
_cell_volume 572.603
_database_code_amcsd 0010582
_exptl_crystal_density_diffrn 6.183
_cod_original_formula_sum 'Pb Ag Sb S3'
_cod_database_code 9008073

loop_
_space_group_symop_operation_xyz
x,y,z
1/2+x,1/2-y,z
1/2-x,1/2+y,-z
-x,-y,-z

loop_
_atom_site_label
_atom_site_fract_x
_atom_site_fract_y
_atom_site_fract_z
Pb 0.11300 0.08500 0.24000
Ag 0.09500 0.41500 0.24000
Sb 0.38500 0.25600 0.72000
S1 0.10000 0.10000 0.74000
S2 0.10000 0.41300 0.68000
S3 0.34000 0.26000 0.14000

loop_
_cod_related_entry_id
_cod_related_entry_database
_cod_related_entry_code
1 AMCSD 0010582
